data_7711667
loop_
_publ_author_name
'Omoto, Kenichiro'
'Aoyama, Shota'
'Galica, Tomasz'
'Nishibori, Eiji'
'Katao, Shohei'
'Yasuhara, Kazuma'
'Rapenne, Gwenael'

_publ_section_title
;
 Thermally responsive morphological change of layered coordination polymer
 induced by disordering/ordering of flexible alkyl chains
;
_journal_name_full 'Dalton Transactions'
_journal_paper_doi 10.1039/D2DT03142F
_journal_year 2022
_chemical_formula_moiety 'C24 H36 O5 Zn'
_chemical_formula_sum 'C24 H36 O5 Zn'
_chemical_formula_weight 469.90
_space_group_crystal_system monoclinic
_space_group_IT_number 12
_space_group_name_Hall '-C 2y'
_space_group_name_H-M_alt 'C 1 2/m 1'
_atom_sites_solution_hydrogens geom
_audit_creation_date 2022-03-04
_audit_creation_method
;
Olex2 1.5
(compiled 2021.12.09 svn.r5202d8cf for OlexSys, GUI svn.r6439)
;
_audit_update_record
;
2022-08-02 deposited with the CCDC.	2022-11-01 downloaded from the CCDC.
;
_cell_angle_alpha 90
_cell_angle_beta 91.95(4)
_cell_angle_gamma 90
_cell_formula_units_Z 4
_cell_length_a 7.3454(16)
_cell_length_b 16.8251(13)
_cell_length_c 23.326(14)
_cell_measurement_reflns_used 942
_cell_measurement_temperature 450(2)
_cell_measurement_theta_max 7.0800
_cell_measurement_theta_min 1.5890
_cell_volume 2881.1(19)
_computing_cell_refinement 'CrysAlisPro 1.171.41.93a (Rigaku OD, 2020)'
_computing_data_reduction 'CrysAlisPro 1.171.41.93a (Rigaku OD, 2020)'
_computing_molecular_graphics 'Olex2 1.5 (Dolomanov et al., 2009)'
_computing_publication_material 'Olex2 1.5 (Dolomanov et al., 2009)'
_computing_structure_refinement 'SHELXL 2014/7 (Sheldrick, 2015)'
_computing_structure_solution 'SHELXS-2013/1 (Sheldrick, 2008)'
_diffrn_ambient_temperature 450.00
_diffrn_detector_area_resol_mean 5.8410
_diffrn_measured_fraction_theta_full 0.990
_diffrn_measured_fraction_theta_max 0.991
_diffrn_measurement_device_type 'SP-ring8 BL02B1'
_diffrn_measurement_method '\w scans'
_diffrn_radiation_type synchrotron
_diffrn_radiation_wavelength 0.24792
_diffrn_reflns_av_R_equivalents 0.1704
_diffrn_reflns_av_unetI/netI 0.0977
_diffrn_reflns_Laue_measured_fraction_full 0.990
_diffrn_reflns_Laue_measured_fraction_max 0.991
_diffrn_reflns_limit_h_max 9
_diffrn_reflns_limit_h_min -9
_diffrn_reflns_limit_k_max 20
_diffrn_reflns_limit_k_min -20
_diffrn_reflns_limit_l_max 29
_diffrn_reflns_limit_l_min -29
_diffrn_reflns_number 19076
_diffrn_reflns_point_group_measured_fraction_full 0.990
_diffrn_reflns_point_group_measured_fraction_max 0.991
_diffrn_reflns_theta_full 8.555
_diffrn_reflns_theta_max 8.913
_diffrn_reflns_theta_min 1.587
_diffrn_source synchrotron
_exptl_absorpt_coefficient_mu 0.063
_exptl_absorpt_correction_type none
_exptl_crystal_density_diffrn 1.083
_exptl_crystal_description block
_exptl_crystal_F_000 1000
_exptl_crystal_size_max 0.1
_exptl_crystal_size_mid 0.1
_exptl_crystal_size_min 0.1
_refine_diff_density_max 0.454
_refine_diff_density_min -0.230
_refine_diff_density_rms 0.057
_refine_ls_extinction_method none
_refine_ls_goodness_of_fit_ref 1.035
_refine_ls_hydrogen_treatment mixed
_refine_ls_matrix_type full
_refine_ls_number_parameters 175
_refine_ls_number_reflns 3027
_refine_ls_number_restraints 131
_refine_ls_restrained_S_all 1.015
_refine_ls_R_factor_all 0.2526
_refine_ls_R_factor_gt 0.1156
_refine_ls_shift/su_max 0.000
_refine_ls_shift/su_mean 0.000
_refine_ls_structure_factor_coef Fsqd
_refine_ls_weighting_details 'w=1/[\s^2^(Fo^2^)+(0.1863P)^2^+0.2040P] where P=(Fo^2^+2Fc^2^)/3'
_refine_ls_weighting_scheme calc
_refine_ls_wR_factor_gt 0.3147
_refine_ls_wR_factor_ref 0.4144
_reflns_Friedel_coverage 0.000
_reflns_number_gt 913
_reflns_number_total 3027
_reflns_threshold_expression 'I > 2\s(I)'
_cod_data_source_file d2dt03142f3.cif
_cod_data_source_block 450K
_cod_database_code 7711667
_shelx_shelxl_version_number 2014/7
_shelx_space_group_comment
;
The symmetry employed for this shelxl refinement is uniquely defined
by the following loop, which should always be used as a source of
symmetry information in preference to the above space-group names.
They are only intended as comments.
;
_shelx_estimated_absorpt_t_max 0.994
_shelx_estimated_absorpt_t_min 0.994
_olex2_refinement_description
;
1. Fixed Uiso
 At 1.2 times of:
  All C(H) groups, All C(H,H) groups
 At 1.5 times of:
  All C(H,H,H) groups
2. Restrained distances
 C16-O1
 1.43 with sigma of 0.02
 C16-C17
 2.4 with sigma of 0.04
 O1-C18
 2.33 with sigma of 0.04
3. Restrained planarity
 C17, C18, C19, C21, O1, C16
 with sigma of 0.1
4. Rigid bond restraints
 C5, C4, C3, C2, C1, C6, C7, C8, C9, C10, C12, C11, C13, C14, C15, C16
 with sigma for 1-2 distances of 0.01 and sigma for 1-3 distances of 0.01
5. Uiso/Uaniso restraints and constraints
Uanis(C16) \\sim Ueq, Uanis(C15) \\sim Ueq, Uanis(C14) \\sim Ueq, Uanis(C13)
\\sim Ueq, Uanis(C12) \\sim Ueq, Uanis(C11) \\sim Ueq, Uanis(C10) \\sim Ueq,
Uanis(C9) \\sim Ueq, Uanis(C8) \\sim Ueq, Uanis(C7) \\sim Ueq, Uanis(C6) \\sim
Ueq, Uanis(C5) \\sim Ueq, Uanis(C4) \\sim Ueq, Uanis(C3) \\sim Ueq, Uanis(C2)
\\sim Ueq, Uanis(C1) \\sim Ueq: with sigma of 0.1 and sigma for terminal atoms
of 0.2
6. Others
 Fixed Sof: O1(0.5) C16(0.5) H16A(0.5) H16B(0.5) C1(0.5) H1A(0.5) H1B(0.5)
 H1C(0.5) C2(0.5) H2A(0.5) H2B(0.5) C3(0.5) H3A(0.5) H3B(0.5) C4(0.5) H4A(0.5)
 H4B(0.5) C5(0.5) H5A(0.5) H5B(0.5) C6(0.5) H6A(0.5) H6B(0.5) C7(0.5) H7A(0.5)
 H7B(0.5) C8(0.5) H8A(0.5) H8B(0.5) C9(0.5) H9A(0.5) H9B(0.5) C10(0.5)
 H10A(0.5) H10B(0.5) C11(0.5) H11A(0.5) H11B(0.5) C12(0.5) H12A(0.5) H12B(0.5)
 C13(0.5) H13A(0.5) H13B(0.5) C14(0.5) H14A(0.5) H14B(0.5) C15(0.5) H15A(0.5)
 H15B(0.5)
7.a Free rotating group:
 C16(C1,C2,C3,C4,C5,C6,C7,C8,C9,C10,C11,C12,C13,C14,C15)
7.b Secondary CH2 refined with riding coordinates:
 C16(H16A,H16B), C2(H2A,H2B), C3(H3A,H3B), C4(H4A,H4B), C5(H5A,H5B), C6(H6A,
 H6B), C7(H7A,H7B), C8(H8A,H8B), C9(H9A,H9B), C10(H10A,H10B), C11(H11A,H11B),
 C12(H12A,H12B), C13(H13A,H13B), C14(H14A,H14B), C15(H15A,H15B)
7.c Aromatic/amide H refined with riding coordinates:
 C18(H18), C21(H21)
7.d Idealised Me refined with riding coordinates:
 C1(H1A,H1B,H1C)
;
_olex2_submission_special_instructions 'No special instructions were received'

loop_
_space_group_symop_operation_xyz
'x, y, z'
'-x, y, -z'
'x+1/2, y+1/2, z'
'-x+1/2, y+1/2, -z'
'-x, -y, -z'
'x, -y, z'
'-x+1/2, -y+1/2, -z'
'x+1/2, -y+1/2, z'

loop_
_atom_site_label
_atom_site_type_symbol
_atom_site_fract_x
_atom_site_fract_y
_atom_site_fract_z
_atom_site_U_iso_or_equiv
_atom_site_adp_type
_atom_site_occupancy
_atom_site_site_symmetry_order
_atom_site_calc_flag
_atom_site_refinement_flags_posn
_atom_site_refinement_flags_adp
_atom_site_refinement_flags_occupancy
_atom_site_disorder_assembly
_atom_site_disorder_group
Zn1 Zn -0.5000 0.21790(6) 0.5000 0.285(2) Uani 1 2 d S T P . .
O2 O -0.4045(14) 0.2889(3) 0.5579(6) 0.304(5) Uani 1 1 d . . . . .
O3 O -0.1654(11) 0.3574(3) 0.5323(5) 0.297(6) Uani 1 1 d . . . . .
C17 C -0.642(3) 0.5000 0.6162(11) 0.285(10) Uani 1 2 d DS T P . .
C18 C -0.5587(17) 0.4293(8) 0.5992(7) 0.283(8) Uani 1 1 d D . . . .
H18 H -0.6148 0.3812 0.6073 0.339 Uiso 1 1 calc R U . A -1
C19 C -0.4007(14) 0.4282(5) 0.5715(6) 0.231(6) Uani 1 1 d . . . . .
C20 C -0.3158(18) 0.3537(4) 0.5521(8) 0.269(7) Uani 1 1 d . . . . .
C21 C -0.3124(16) 0.5000 0.5566(8) 0.239(8) Uani 1 2 d S T P . .
H21 H -0.2023 0.5000 0.5380 0.34(9) Uiso 1 2 calc R . P . .
O1 O -0.807(3) 0.480(3) 0.6489(13) 0.47(2) Uani 0.5 1 d D . P B -1
C16 C -0.912(8) 0.546(4) 0.665(3) 0.89(7) Uani 0.5 1 d DG U P B -1
H16A H -1.0118 0.5503 0.6371 1.068 Uiso 0.5 1 calc R U P B -1
H16B H -0.8363 0.5927 0.6600 1.068 Uiso 0.5 1 calc R U P B -1
C1 C -2.111(10) 1.215(4) 1.219(3) 1.10(12) Uani 0.5 1 d G U P B -1
H1A H -2.0450 1.1889 1.2496 1.647 Uiso 0.5 1 calc R U P B -1
H1B H -2.2275 1.1894 1.2128 1.647 Uiso 0.5 1 calc R U P B -1
H1C H -2.1280 1.2696 1.2277 1.647 Uiso 0.5 1 calc R U P B -1
C2 C -2.000(11) 1.207(4) 1.162(3) 1.20(10) Uani 0.5 1 d G U P B -1
H2A H -2.0750 1.2266 1.1302 1.436 Uiso 0.5 1 calc R U P B -1
H2B H -1.8934 1.2412 1.1659 1.436 Uiso 0.5 1 calc R U P B -1
C3 C -1.940(9) 1.123(4) 1.150(2) 1.19(9) Uani 0.5 1 d G U P B -1
H3A H -2.0470 1.0887 1.1473 1.431 Uiso 0.5 1 calc R U P B -1
H3B H -1.8638 1.1037 1.1819 1.431 Uiso 0.5 1 calc R U P B -1
C4 C -1.832(9) 1.114(3) 1.093(3) 1.19(9) Uani 0.5 1 d G U P B -1
H4A H -1.9087 1.1332 1.0613 1.423 Uiso 0.5 1 calc R U P B -1
H4B H -1.7255 1.1483 1.0959 1.423 Uiso 0.5 1 calc R U P B -1
C5 C -1.772(8) 1.029(3) 1.081(2) 1.18(9) Uani 0.5 1 d G U P B -1
H5A H -1.8781 0.9948 1.0803 1.413 Uiso 0.5 1 calc R U P B -1
H5B H -1.6902 1.0115 1.1118 1.413 Uiso 0.5 1 calc R U P B -1
C6 C -1.673(8) 1.020(3) 1.022(2) 1.22(9) Uani 0.5 1 d G U P B -1
H6A H -1.7548 1.0384 0.9914 1.470 Uiso 0.5 1 calc R U P B -1
H6B H -1.5666 1.0540 1.0230 1.470 Uiso 0.5 1 calc R U P B -1
C7 C -1.615(7) 0.935(3) 1.0096(19) 1.24(10) Uani 0.5 1 d G U P B -1
H7A H -1.7220 0.9008 1.0089 1.485 Uiso 0.5 1 calc R U P B -1
H7B H -1.5339 0.9164 1.0405 1.485 Uiso 0.5 1 calc R U P B -1
C8 C -1.517(6) 0.926(2) 0.951(2) 1.18(9) Uani 0.5 1 d G U P B -1
H8A H -1.5976 0.9447 0.9204 1.416 Uiso 0.5 1 calc R U P B -1
H8B H -1.4094 0.9596 0.9521 1.416 Uiso 0.5 1 calc R U P B -1
C9 C -1.459(7) 0.841(2) 0.9382(19) 1.19(9) Uani 0.5 1 d G U P B -1
H9A H -1.5666 0.8069 0.9372 1.426 Uiso 0.5 1 calc R U P B -1
H9B H -1.3783 0.8219 0.9690 1.426 Uiso 0.5 1 calc R U P B -1
C10 C -1.360(5) 0.832(2) 0.880(2) 1.22(9) Uani 0.5 1 d G U P B -1
H10A H -1.4408 0.8510 0.8488 1.458 Uiso 0.5 1 calc R U P B -1
H10B H -1.2523 0.8650 0.8807 1.458 Uiso 0.5 1 calc R U P B -1
C11 C -1.305(8) 0.746(2) 0.867(2) 1.22(9) Uani 0.5 1 d G U P B -1
H11A H -1.4130 0.7129 0.8661 1.467 Uiso 0.5 1 calc R U P B -1
H11B H -1.2232 0.7273 0.8971 1.467 Uiso 0.5 1 calc R U P B -1
C12 C -1.209(5) 0.737(3) 0.808(2) 1.26(9) Uani 0.5 1 d G U P B -1
H12A H -1.2907 0.7565 0.7772 1.513 Uiso 0.5 1 calc R U P B -1
H12B H -1.1007 0.7698 0.8083 1.513 Uiso 0.5 1 calc R U P B -1
C13 C -1.157(9) 0.651(3) 0.795(3) 1.29(9) Uani 0.5 1 d G U P B -1
H13A H -1.2645 0.6181 0.7954 1.546 Uiso 0.5 1 calc R U P B -1
H13B H -1.0717 0.6325 0.8243 1.546 Uiso 0.5 1 calc R U P B -1
C14 C -1.067(6) 0.641(3) 0.734(2) 1.27(9) Uani 0.5 1 d G U P B -1
H14A H -1.1553 0.6547 0.7043 1.527 Uiso 0.5 1 calc R U P B -1
H14B H -0.9652 0.6778 0.7321 1.527 Uiso 0.5 1 calc R U P B -1
C15 C -0.999(11) 0.556(3) 0.725(3) 1.10(8) Uani 0.5 1 d G U P B -1
H15A H -1.0998 0.5198 0.7280 1.315 Uiso 0.5 1 calc R U P B -1
H15B H -0.9088 0.5432 0.7550 1.315 Uiso 0.5 1 calc R U P B -1

loop_
_atom_site_aniso_label
_atom_site_aniso_U_11
_atom_site_aniso_U_22
_atom_site_aniso_U_33
_atom_site_aniso_U_23
_atom_site_aniso_U_13
_atom_site_aniso_U_12
Zn1 0.1495(15) 0.0398(7) 0.667(6) 0.000 0.0419(18) 0.000
O2 0.253(9) 0.069(4) 0.591(15) 0.010(5) 0.034(9) -0.045(5)
O3 0.166(5) 0.062(3) 0.666(18) -0.017(5) 0.053(9) 0.015(3)
C17 0.151(14) 0.18(2) 0.52(3) 0.000 0.057(17) 0.000
C18 0.143(8) 0.139(9) 0.57(3) 0.007(12) 0.077(12) -0.020(7)
C19 0.130(6) 0.080(4) 0.482(18) 0.002(7) 0.020(9) -0.004(4)
C20 0.158(8) 0.057(4) 0.59(2) -0.013(8) -0.011(12) -0.008(5)
C21 0.115(7) 0.051(4) 0.55(3) 0.000 0.021(11) 0.000
O1 0.237(15) 0.41(6) 0.76(5) -0.14(4) 0.18(2) 0.13(3)
C16 0.90(11) 0.92(11) 0.84(8) 0.08(8) -0.21(7) -0.14(9)
C1 1.0(2) 1.04(19) 1.24(16) 0.18(12) 0.04(13) 0.10(15)
C2 1.20(14) 1.20(11) 1.20(13) 0.01(8) 0.05(9) 0.02(9)
C3 1.20(14) 1.19(11) 1.19(12) -0.01(8) 0.04(8) 0.00(9)
C4 1.20(14) 1.18(10) 1.18(12) 0.00(8) 0.04(8) 0.00(9)
C5 1.19(13) 1.17(10) 1.18(11) 0.01(8) 0.04(8) -0.01(9)
C6 1.23(14) 1.23(11) 1.22(11) -0.01(8) 0.09(9) 0.01(9)
C7 1.24(14) 1.23(11) 1.24(11) -0.03(8) 0.08(9) 0.01(9)
C8 1.18(14) 1.19(10) 1.16(11) -0.02(8) -0.01(9) 0.01(9)
C9 1.19(13) 1.18(10) 1.19(11) 0.00(8) 0.04(9) 0.00(9)
C10 1.22(14) 1.21(10) 1.21(11) -0.02(8) 0.06(9) 0.00(9)
C11 1.23(14) 1.22(10) 1.22(11) -0.04(8) 0.04(9) 0.01(9)
C12 1.26(14) 1.26(10) 1.26(11) -0.07(8) 0.09(9) -0.01(9)
C13 1.30(14) 1.28(10) 1.29(11) -0.07(8) 0.08(9) 0.04(9)
C14 1.25(14) 1.27(10) 1.30(11) -0.05(8) 0.09(9) 0.07(9)
C15 1.05(13) 1.15(10) 1.09(10) 0.07(8) 0.09(9) -0.09(9)

loop_
_atom_type_symbol
_atom_type_description
_atom_type_scat_dispersion_real
_atom_type_scat_dispersion_imag
_atom_type_scat_source
C C -0.0022 0.0001 'International Tables Vol C Tables 4.2.6.8 and 6.1.1.4'
H H 0.0000 0.0000 'International Tables Vol C Tables 4.2.6.8 and 6.1.1.4'
O O -0.0047 0.0006 'International Tables Vol C Tables 4.2.6.8 and 6.1.1.4'
Zn Zn 0.0428 0.2006 'International Tables Vol C Tables 4.2.6.8 and 6.1.1.4'

loop_
_geom_angle_atom_site_label_1
_geom_angle_atom_site_label_2
_geom_angle_atom_site_label_3
_geom_angle
_geom_angle_site_symmetry_1
_geom_angle_site_symmetry_3
_geom_angle_publ_flag
O2 Zn1 O2 103.0(6) 2_456 . ?
O2 Zn1 O3 110.7(5) . 8_455 ?
O2 Zn1 O3 117.7(4) . 7_456 ?
O2 Zn1 O3 117.7(4) 2_456 8_455 ?
O2 Zn1 O3 110.7(5) 2_456 7_456 ?
O3 Zn1 O3 97.8(5) 8_455 7_456 ?
C20 O2 Zn1 129.2(12) . . ?
C20 O3 Zn1 135.3(7) . 7_456 ?
C18 C17 C18 116.4(19) . 6_565 ?
C18 C17 O1 134.8(18) 6_565 . ?
C18 C17 O1 108.8(18) . . ?
C17 C18 H18 118.8 . . ?
C19 C18 C17 122.5(14) . . ?
C19 C18 H18 118.8 . . ?
C18 C19 C20 122.5(10) . . ?
C18 C19 C21 120.9(10) . . ?
C21 C19 C20 116.5(10) . . ?
O2 C20 C19 118.0(12) . . ?
O3 C20 O2 123.8(11) . . ?
O3 C20 C19 118.2(8) . . ?
C19 C21 C19 116.6(13) . 6_565 ?
C19 C21 H21 121.7 . . ?
C19 C21 H21 121.7 6_565 . ?
C16 O1 C17 115(3) . . ?
O1 C16 H16A 106.1 . . ?
O1 C16 H16B 106.1 . . ?
O1 C16 C15 125(3) . . ?
H16A C16 H16B 106.3 . . ?
C15 C16 H16A 106.1 . . ?
C15 C16 H16B 106.1 . . ?
H1A C1 H1B 109.5 . . ?
H1A C1 H1C 109.5 . . ?
H1B C1 H1C 109.5 . . ?
C2 C1 H1A 109.5 . . ?
C2 C1 H1B 109.5 . . ?
C2 C1 H1C 109.5 . . ?
C1 C2 H2A 109.0 . . ?
C1 C2 H2B 109.0 . . ?
H2A C2 H2B 107.8 . . ?
C3 C2 C1 112.95(8) . . ?
C3 C2 H2A 109.0 . . ?
C3 C2 H2B 109.0 . . ?
C2 C3 H3A 108.9 . . ?
C2 C3 H3B 108.9 . . ?
C2 C3 C4 113.42(6) . . ?
H3A C3 H3B 107.7 . . ?
C4 C3 H3A 108.9 . . ?
C4 C3 H3B 108.9 . . ?
C3 C4 H4A 108.9 . . ?
C3 C4 H4B 108.9 . . ?
H4A C4 H4B 107.7 . . ?
C5 C4 C3 113.37(6) . . ?
C5 C4 H4A 108.9 . . ?
C5 C4 H4B 108.9 . . ?
C4 C5 H5A 108.9 . . ?
C4 C5 H5B 108.9 . . ?
C4 C5 C6 113.5 . . ?
H5A C5 H5B 107.7 . . ?
C6 C5 H5A 108.9 . . ?
C6 C5 H5B 108.9 . . ?
C5 C6 H6A 108.9 . . ?
C5 C6 H6B 108.9 . . ?
H6A C6 H6B 107.7 . . ?
C7 C6 C5 113.5 . . ?
C7 C6 H6A 108.9 . . ?
C7 C6 H6B 108.9 . . ?
C6 C7 H7A 108.9 . . ?
C6 C7 H7B 108.9 . . ?
C6 C7 C8 113.3 . . ?
H7A C7 H7B 107.7 . . ?
C8 C7 H7A 108.9 . . ?
C8 C7 H7B 108.9 . . ?
C7 C8 H8A 108.9 . . ?
C7 C8 H8B 108.9 . . ?
H8A C8 H8B 107.7 . . ?
C9 C8 C7 113.4 . . ?
C9 C8 H8A 108.9 . . ?
C9 C8 H8B 108.9 . . ?
C8 C9 H9A 108.9 . . ?
C8 C9 H9B 108.9 . . ?
C8 C9 C10 113.4 . . ?
H9A C9 H9B 107.7 . . ?
C10 C9 H9A 108.9 . . ?
C10 C9 H9B 108.9 . . ?
C9 C10 H10A 108.9 . . ?
C9 C10 H10B 108.9 . . ?
H10A C10 H10B 107.8 . . ?
C11 C10 C9 113.2 . . ?
C11 C10 H10A 108.9 . . ?
C11 C10 H10B 108.9 . . ?
C10 C11 H11A 108.9 . . ?
C10 C11 H11B 108.9 . . ?
C10 C11 C12 113.3 . . ?
H11A C11 H11B 107.7 . . ?
C12 C11 H11A 108.9 . . ?
C12 C11 H11B 108.9 . . ?
C11 C12 H12A 109.0 . . ?
C11 C12 H12B 109.0 . . ?
H12A C12 H12B 107.8 . . ?
C13 C12 C11 113.1 . . ?
C13 C12 H12A 109.0 . . ?
C13 C12 H12B 109.0 . . ?
C12 C13 H13A 108.9 . . ?
C12 C13 H13B 108.9 . . ?
C12 C13 C14 113.3 . . ?
H13A C13 H13B 107.7 . . ?
C14 C13 H13A 108.9 . . ?
C14 C13 H13B 108.9 . . ?
C13 C14 H14A 109.2 . . ?
C13 C14 H14B 109.2 . . ?
H14A C14 H14B 107.9 . . ?
C15 C14 C13 112.0 . . ?
C15 C14 H14A 109.2 . . ?
C15 C14 H14B 109.2 . . ?
C16 C15 H15A 109.2 . . ?
C16 C15 H15B 109.2 . . ?
C14 C15 C16 112.0 . . ?
C14 C15 H15A 109.2 . . ?
C14 C15 H15B 109.2 . . ?
H15A C15 H15B 107.9 . . ?

loop_
_geom_bond_atom_site_label_1
_geom_bond_atom_site_label_2
_geom_bond_distance
_geom_bond_site_symmetry_2
_geom_bond_publ_flag
Zn1 O2 1.918(11) 2_456 ?
Zn1 O2 1.918(11) . ?
Zn1 O3 1.926(7) 8_455 ?
Zn1 O3 1.926(7) 7_456 ?
O2 C20 1.280(10) . ?
O3 Zn1 1.926(7) 7_456 ?
O3 C20 1.213(14) . ?
C17 C18 1.400(14) 6_565 ?
C17 C18 1.400(14) . ?
C17 O1 1.49(3) . ?
C18 H18 0.9300 . ?
C18 C19 1.348(15) . ?
C19 C20 1.477(14) . ?
C19 C21 1.420(11) . ?
C21 C19 1.420(11) 6_565 ?
C21 H21 0.9300 . ?
O1 C16 1.42(2) . ?
C16 H16A 0.9700 . ?
C16 H16B 0.9700 . ?
C16 C15 1.5623 . ?
C1 H1A 0.9600 . ?
C1 H1B 0.9600 . ?
C1 H1C 0.9600 . ?
C1 C2 1.5712 . ?
C2 H2A 0.9700 . ?
C2 H2B 0.9700 . ?
C2 C3 1.5254 . ?
C3 H3A 0.9700 . ?
C3 H3B 0.9700 . ?
C3 C4 1.5732 . ?
C4 H4A 0.9700 . ?
C4 H4B 0.9700 . ?
C4 C5 1.5311 . ?
C5 H5A 0.9700 . ?
C5 H5B 0.9700 . ?
C5 C6 1.5753 . ?
C6 H6A 0.9700 . ?
C6 H6B 0.9700 . ?
C6 C7 1.5304 . ?
C7 H7A 0.9700 . ?
C7 H7B 0.9700 . ?
C7 C8 1.5725 . ?
C8 H8A 0.9700 . ?
C8 H8B 0.9700 . ?
C8 C9 1.5308 . ?
C9 H9A 0.9700 . ?
C9 H9B 0.9700 . ?
C9 C10 1.5760 . ?
C10 H10A 0.9700 . ?
C10 H10B 0.9700 . ?
C10 C11 1.5299 . ?
C11 H11A 0.9700 . ?
C11 H11B 0.9700 . ?
C11 C12 1.5707 . ?
C12 H12A 0.9700 . ?
C12 H12B 0.9700 . ?
C12 C13 1.5292 . ?
C13 H13A 0.9700 . ?
C13 H13B 0.9700 . ?
C13 C14 1.5782 . ?
C14 H14A 0.9700 . ?
C14 H14B 0.9700 . ?
C14 C15 1.5295 . ?
C15 H15A 0.9700 . ?
C15 H15B 0.9700 . ?

loop_
_geom_torsion_atom_site_label_1
_geom_torsion_atom_site_label_2
_geom_torsion_atom_site_label_3
_geom_torsion_atom_site_label_4
_geom_torsion
_geom_torsion_site_symmetry_1
_geom_torsion_site_symmetry_2
_geom_torsion_site_symmetry_3
_geom_torsion_site_symmetry_4
_geom_torsion_publ_flag
Zn1 O2 C20 O3 -65(2) . . . . ?
Zn1 O2 C20 C19 115.9(14) . . . . ?
Zn1 O3 C20 O2 3(3) 7_456 . . . ?
Zn1 O3 C20 C19 -178.1(9) 7_456 . . . ?
C17 C18 C19 C20 -178.3(16) . . . . ?
C17 C18 C19 C21 -2(2) . . . . ?
C17 O1 C16 C15 -138(4) . . . . ?
C18 C17 C18 C19 5(3) 6_565 . . . ?
C18 C17 O1 C16 -176(3) . . . . ?
C18 C17 O1 C16 3(5) 6_565 . . . ?
C18 C19 C20 O2 6(2) . . . . ?
C18 C19 C20 O3 -173.2(13) . . . . ?
C18 C19 C21 C19 -1(2) . . . 6_565 ?
C20 C19 C21 C19 175.6(10) . . . 6_565 ?
C21 C19 C20 O2 -170.7(14) . . . . ?
C21 C19 C20 O3 10(2) . . . . ?
O1 C17 C18 C19 -176.4(14) . . . . ?
O1 C16 C15 C14 167(4) . . . . ?
C1 C2 C3 C4 178.9 . . . . ?
C2 C3 C4 C5 180.0 . . . . ?
C3 C4 C5 C6 176.8 . . . . ?
C4 C5 C6 C7 -179.4 . . . . ?
C5 C6 C7 C8 -179.9 . . . . ?
C6 C7 C8 C9 -179.6 . . . . ?
C7 C8 C9 C10 -180.0 . . . . ?
C8 C9 C10 C11 -179.4 . . . . ?
C9 C10 C11 C12 179.1 . . . . ?
C10 C11 C12 C13 -179.3 . . . . ?
C11 C12 C13 C14 177.9 . . . . ?
C12 C13 C14 C15 174.5 . . . . ?
C13 C14 C15 C16 179.2 . . . . ?
